data_1564612
loop_
_publ_author_name
'Kerns, Spencer A.'
'Seo, Junhyeok'
'Lynch, Vincent M.'
'Shearer, Jason'
'Goralski, Sean T.'
'Sullivan, Eileen R.'
'Rose, Michael J.'

_publ_section_title
;
 Scaffold-based [Fe]-hydrogenase model: H<sub>2</sub> activation initiates
 Fe(0)-hydride extrusion and non-biomimetic hydride transfer.
;
_journal_issue 38
_journal_name_full 'Chemical science'
_journal_page_first 12838
_journal_page_last 12846
_journal_paper_doi 10.1039/d0sc03154b
_journal_volume 12
_journal_year 2021
_chemical_formula_sum 'C51 H37.5 As Br F0.5 Fe N O3 S'
_chemical_formula_weight 964.56
_space_group_crystal_system triclinic
_space_group_IT_number 2
_space_group_name_Hall '-P 1'
_space_group_name_H-M_alt 'P -1'
_atom_sites_solution_hydrogens geom
_audit_creation_method SHELXL-2016/6
_audit_update_record
;
2019-12-24 deposited with the CCDC.	2021-09-01 downloaded from the CCDC.
;
_cell_angle_alpha 92.631(2)
_cell_angle_beta 94.094(2)
_cell_angle_gamma 91.383(2)
_cell_formula_units_Z 2
_cell_length_a 9.5758(2)
_cell_length_b 11.0583(2)
_cell_length_c 19.9278(3)
_cell_measurement_reflns_used 21960
_cell_measurement_temperature 100(2)
_cell_measurement_theta_max 74.8790
_cell_measurement_theta_min 3.9350
_cell_volume 2101.80(7)
_computing_structure_refinement 'SHELXL-2016/6 (Sheldrick, 2016)'
_diffrn_ambient_temperature 100(2)
_diffrn_detector_area_resol_mean 0.0526
_diffrn_measured_fraction_theta_full 1.000
_diffrn_measured_fraction_theta_max 0.990
_diffrn_measurement_device_type 'SuperNova, Dual, Cu at home/near, AtlasS2'
_diffrn_measurement_method '\w scans'
_diffrn_radiation_type CuK\a
_diffrn_radiation_wavelength 1.54184
_diffrn_reflns_av_R_equivalents 0.0529
_diffrn_reflns_av_unetI/netI 0.0312
_diffrn_reflns_Laue_measured_fraction_full 1.000
_diffrn_reflns_Laue_measured_fraction_max 0.990
_diffrn_reflns_limit_h_max 12
_diffrn_reflns_limit_h_min -12
_diffrn_reflns_limit_k_max 13
_diffrn_reflns_limit_k_min -13
_diffrn_reflns_limit_l_max 24
_diffrn_reflns_limit_l_min -24
_diffrn_reflns_number 43166
_diffrn_reflns_point_group_measured_fraction_full 1.000
_diffrn_reflns_point_group_measured_fraction_max 0.990
_diffrn_reflns_theta_full 67.684
_diffrn_reflns_theta_max 75.377
_diffrn_reflns_theta_min 2.225
_diffrn_source 'micro-focus sealed X-ray tube'
_exptl_absorpt_coefficient_mu 5.710
_exptl_absorpt_correction_T_max 1.00000
_exptl_absorpt_correction_T_min 0.68827
_exptl_absorpt_correction_type multi-scan
_exptl_absorpt_process_details
;
CrysAlisPro 1.171.39.46 (Rigaku Oxford Diffraction, 2018)
Empirical absorption correction using spherical harmonics,
 implemented in SCALE3 ABSPACK scaling algorithm.
;
_exptl_crystal_colour prisms
_exptl_crystal_density_diffrn 1.524
_exptl_crystal_description orange
_exptl_crystal_F_000 978
_exptl_crystal_size_max 0.236
_exptl_crystal_size_mid 0.128
_exptl_crystal_size_min 0.076
_refine_diff_density_max 0.985
_refine_diff_density_min -0.467
_refine_diff_density_rms 0.092
_refine_ls_extinction_method none
_refine_ls_goodness_of_fit_ref 1.033
_refine_ls_hydrogen_treatment constr
_refine_ls_matrix_type full
_refine_ls_number_parameters 569
_refine_ls_number_reflns 8599
_refine_ls_number_restraints 22
_refine_ls_restrained_S_all 1.032
_refine_ls_R_factor_all 0.0448
_refine_ls_R_factor_gt 0.0417
_refine_ls_shift/su_max 0.009
_refine_ls_shift/su_mean 0.000
_refine_ls_structure_factor_coef Fsqd
_refine_ls_weighting_details 'w=1/[\s^2^(Fo^2^)+(0.0723P)^2^+1.6636P] where P=(Fo^2^+2Fc^2^)/3'
_refine_ls_weighting_scheme calc
_refine_ls_wR_factor_gt 0.1115
_refine_ls_wR_factor_ref 0.1151
_reflns_Friedel_coverage 0.000
_reflns_number_gt 7954
_reflns_number_total 8599
_reflns_threshold_expression 'I > 2\s(I)'
_cod_data_source_file d0sc03154b2.cif
_cod_data_source_block shelx
_cod_depositor_comments 'Adding full bibliography for 1564612--1564614.cif.'
_cod_original_formula_sum 'C51 H37.50 As Br F0.50 Fe N O3 S'
_cod_database_code 1564612
_shelx_shelxl_version_number 2016/6
_shelx_space_group_comment
;
The symmetry employed for this shelxl refinement is uniquely defined
by the following loop, which should always be used as a source of
symmetry information in preference to the above space-group names.
They are only intended as comments.
;

loop_
_space_group_symop_operation_xyz
'x, y, z'
'-x, -y, -z'

loop_
_atom_site_label
_atom_site_type_symbol
_atom_site_fract_x
_atom_site_fract_y
_atom_site_fract_z
_atom_site_U_iso_or_equiv
_atom_site_adp_type
_atom_site_occupancy
_atom_site_site_symmetry_order
_atom_site_calc_flag
_atom_site_refinement_flags_posn
_atom_site_refinement_flags_adp
_atom_site_refinement_flags_occupancy
_atom_site_disorder_assembly
_atom_site_disorder_group
As1 As 0.50614(3) 0.13907(2) 0.80447(2) 0.02162(9) Uani 1 1 d . . . . .
Br1 Br 0.68828(3) 0.12073(3) 0.66010(2) 0.02943(9) Uani 1 1 d . . . . .
Fe1 Fe 0.47889(4) 0.01019(4) 0.70360(2) 0.02571(11) Uani 1 1 d . . . . .
S1 S -0.03526(10) 0.66969(8) 0.89901(4) 0.04375(19) Uani 1 1 d . . . . .
N1 N 0.3358(2) 0.1260(2) 0.66459(11) 0.0251(4) Uani 1 1 d . . . . .
O3 O 0.3033(3) -0.1720(2) 0.75463(14) 0.0457(6) Uani 1 1 d . . . . .
O1 O 0.6555(3) -0.1738(2) 0.76292(16) 0.0526(6) Uani 1 1 d . . . . .
C30 C 0.4432(3) 0.3018(2) 0.78821(13) 0.0233(5) Uani 1 1 d . . . . .
O2 O 0.4355(3) -0.1331(3) 0.57794(16) 0.0674(9) Uani 1 1 d . . . . .
C42 C 0.6918(3) 0.1741(3) 0.84970(13) 0.0260(5) Uani 1 1 d . . . . .
C35 C 0.3036(3) 0.3330(3) 0.78971(14) 0.0276(5) Uani 1 1 d . . . . .
H35 H 0.235786 0.276682 0.803196 0.033 Uiso 1 1 calc R U . . .
C5 C 0.2030(3) 0.1053(3) 0.68100(14) 0.0282(5) Uani 1 1 d . . . . .
C6 C 0.0928(3) 0.1708(3) 0.65463(15) 0.0306(6) Uani 1 1 d . . . . .
H6 H 0.000658 0.156172 0.667660 0.037 Uiso 1 1 calc R U . . .
C8 C 0.3605(3) 0.2131(3) 0.62138(13) 0.0267(5) Uani 1 1 d . . . . .
H8 H 0.454177 0.228651 0.610775 0.032 Uiso 1 1 calc R U . . .
C7 C 0.1182(3) 0.2575(3) 0.60917(15) 0.0306(6) Uani 1 1 d . . . . .
H7 H 0.042734 0.301378 0.589640 0.037 Uiso 1 1 calc R U . . .
C36 C 0.4084(3) 0.0888(3) 0.88193(14) 0.0257(5) Uani 1 1 d . . . . .
C43 C 0.8107(3) 0.1154(3) 0.83093(15) 0.0323(6) Uani 1 1 d . . . . .
H43 H 0.804865 0.058201 0.793734 0.039 Uiso 1 1 calc R U . . .
C9 C 0.2551(3) 0.2810(3) 0.59174(14) 0.0287(5) Uani 1 1 d . . . . .
C00J C 0.0909(3) 0.6478(3) 0.58907(14) 0.0325(6) Uani 1 1 d . . . . .
C45 C 0.9471(3) 0.2251(3) 0.92103(16) 0.0381(7) Uani 1 1 d . . . . .
H45 H 1.034756 0.242747 0.945289 0.046 Uiso 1 1 calc R U . . .
C21 C -0.0355(3) 0.6179(3) 0.69537(15) 0.0322(6) Uani 1 1 d . . . . .
C31 C 0.5416(3) 0.3846(3) 0.76830(14) 0.0298(6) Uani 1 1 d . . . . .
H31 H 0.636924 0.363035 0.767227 0.036 Uiso 1 1 calc R U . . .
C22 C -0.0196(3) 0.6720(3) 0.76058(15) 0.0307(6) Uani 1 1 d . . . . .
H22 H 0.014950 0.753297 0.767096 0.037 Uiso 1 1 calc R U . . .
C46 C 0.8285(3) 0.2834(3) 0.93989(15) 0.0345(6) Uani 1 1 d . . . . .
H46 H 0.834734 0.340511 0.977138 0.041 Uiso 1 1 calc R U . . .
C47 C 0.7015(3) 0.2581(3) 0.90440(14) 0.0300(6) Uani 1 1 d . . . . .
H47 H 0.620211 0.298158 0.917228 0.036 Uiso 1 1 calc R U . . .
C37 C 0.3523(3) 0.1710(3) 0.92628(14) 0.0285(5) Uani 1 1 d . . . . .
H37 H 0.353700 0.254828 0.917783 0.034 Uiso 1 1 calc R U . . .
C3 C 0.3148(3) -0.0720(3) 0.73372(16) 0.0326(6) Uani 1 1 d . . . . .
C32 C 0.5007(4) 0.4988(3) 0.74995(16) 0.0363(7) Uani 1 1 d . . . . .
H32 H 0.568047 0.555268 0.736161 0.044 Uiso 1 1 calc R U . . .
C23 C -0.0536(3) 0.6083(3) 0.81543(16) 0.0340(6) Uani 1 1 d . . . . .
C14 C 0.2643(3) 0.5655(3) 0.48685(15) 0.0360(7) Uani 1 1 d . . . . .
C20 C -0.0018(3) 0.6905(3) 0.63791(15) 0.0350(6) Uani 1 1 d . . . . .
C44 C 0.9385(3) 0.1415(3) 0.86726(16) 0.0375(7) Uani 1 1 d . . . . .
H44 H 1.020210 0.101480 0.854912 0.045 Uiso 1 1 calc R U . . .
C26 C -0.0845(3) 0.4977(3) 0.68715(17) 0.0368(7) Uani 1 1 d . . . . .
H26 H -0.098334 0.460307 0.643216 0.044 Uiso 1 1 calc R U . . .
C28 C 0.2335(3) 0.4887(3) 0.54056(14) 0.0315(6) Uani 1 1 d . . . . .
C33 C 0.3633(4) 0.5304(3) 0.75167(16) 0.0377(7) Uani 1 1 d . . . . .
H33 H 0.335770 0.608879 0.739487 0.045 Uiso 1 1 calc R U . . .
C10 C 0.2883(3) 0.3681(3) 0.53991(14) 0.0327(6) Uani 1 1 d . . . . .
C4 C 0.1863(3) 0.0078(3) 0.72924(16) 0.0333(6) Uani 1 1 d . . . . .
H4A H 0.102040 -0.042828 0.714479 0.040 Uiso 1 1 calc R U . . .
H4B H 0.172381 0.044827 0.774383 0.040 Uiso 1 1 calc R U . . .
C24 C -0.0998(4) 0.4878(3) 0.80665(18) 0.0426(8) Uani 1 1 d . . . . .
H24 H -0.122183 0.443471 0.844372 0.051 Uiso 1 1 calc R U . . .
C39 C 0.2909(3) 0.0080(3) 0.99526(15) 0.0353(7) Uani 1 1 d . . . . .
H39 H 0.249343 -0.019540 1.033878 0.042 Uiso 1 1 calc R U . . .
C41 C 0.4070(3) -0.0344(3) 0.89440(15) 0.0314(6) Uani 1 1 d . . . . .
H41 H 0.446297 -0.090625 0.864081 0.038 Uiso 1 1 calc R U . . .
C15 C 0.2094(4) 0.6814(3) 0.48682(16) 0.0414(8) Uani 1 1 d . . . . .
H15 H 0.232315 0.733360 0.452347 0.050 Uiso 1 1 calc R U . . .
C38 C 0.2940(3) 0.1306(3) 0.98317(14) 0.0334(6) Uani 1 1 d . . . . .
H38 H 0.256112 0.186893 1.013928 0.040 Uiso 1 1 calc R U . . .
C16 C 0.1227(4) 0.7235(3) 0.53512(15) 0.0391(7) Uani 1 1 d . . . . .
C34 C 0.2647(3) 0.4477(3) 0.77121(15) 0.0345(6) Uani 1 1 d . . . . .
H34 H 0.169537 0.469773 0.771953 0.041 Uiso 1 1 calc R U . . .
C40 C 0.3479(3) -0.0743(3) 0.95137(16) 0.0372(7) Uani 1 1 d . . . . .
H40 H 0.346738 -0.158019 0.960153 0.045 Uiso 1 1 calc R U . . .
C1 C 0.5881(3) -0.1004(3) 0.74018(18) 0.0378(7) Uani 1 1 d . . . . .
C25 C -0.1130(3) 0.4329(3) 0.74239(19) 0.0428(8) Uani 1 1 d . . . . .
H25 H -0.141767 0.350093 0.736369 0.051 Uiso 1 1 calc R U . . .
C13 C 0.3493(3) 0.5208(4) 0.43555(16) 0.0433(8) Uani 1 1 d . . . . .
H13 H 0.370653 0.571286 0.400148 0.052 Uiso 1 1 calc R U . . .
C27 C 0.1540(3) 0.5342(3) 0.59130(14) 0.0296(6) Uani 1 1 d . . . . .
H27 H 0.141704 0.486528 0.629030 0.035 Uiso 1 1 calc R U . . .
C19 C -0.0612(4) 0.8012(3) 0.63163(17) 0.0440(8) Uani 1 1 d . . . . .
H19 H -0.125433 0.827735 0.663004 0.053 Uiso 1 1 calc R U . . .
C11 C 0.3679(3) 0.3301(4) 0.48921(16) 0.0415(7) Uani 1 1 d . . . . .
H11 H 0.402962 0.250467 0.488811 0.050 Uiso 1 1 calc R U . . .
C12 C 0.3994(4) 0.4082(4) 0.43670(16) 0.0472(9) Uani 1 1 d . . . . .
H12 H 0.456242 0.380280 0.402328 0.057 Uiso 1 1 calc R U . . .
C18 C -0.0285(5) 0.8765(3) 0.57933(18) 0.0529(10) Uani 1 1 d . . . . .
H18 H -0.070161 0.953384 0.576262 0.064 Uiso 1 1 calc R U . . .
C2 C 0.4537(4) -0.0788(3) 0.62603(19) 0.0449(8) Uani 1 1 d . . . . .
C29 C -0.0011(4) 0.8273(3) 0.88835(18) 0.0485(8) Uani 1 1 d . . . . .
H29A H -0.078134 0.859876 0.860207 0.073 Uiso 1 1 calc R U . . .
H29B H 0.086656 0.837414 0.866538 0.073 Uiso 1 1 calc R U . . .
H29C H 0.006737 0.870808 0.932471 0.073 Uiso 1 1 calc R U . . .
C17 C 0.0614(5) 0.8404(3) 0.53347(17) 0.0508(9) Uani 1 1 d . . . . .
H17 H 0.084411 0.893545 0.499537 0.061 Uiso 1 1 calc R U . . .
F1 F 0.2417(7) 0.4455(5) 0.9743(4) 0.090(2) Uani 0.5 1 d D . P A -1
C48 C 0.4475(13) 0.4370(12) 1.0434(7) 0.098(8) Uani 0.5 1 d D . P A -1
H48 H 0.399870 0.395131 1.075943 0.117 Uiso 0.5 1 calc R U P A -1
C49 C 0.3773(10) 0.4708(9) 0.9857(6) 0.066(5) Uani 0.5 1 d D . P A -1
C50 C 0.4442(12) 0.5320(11) 0.9379(6) 0.059(3) Uani 0.5 1 d D . P A -1
H50 H 0.393570 0.555116 0.897997 0.071 Uiso 0.5 1 calc R U P A -1
C51 C 0.5854(13) 0.5591(13) 0.9487(7) 0.062(4) Uani 0.5 1 d D . P A -1
H51 H 0.633243 0.600962 0.916242 0.074 Uiso 0.5 1 calc R U P A -1
C52 C 0.6559(14) 0.5254(15) 1.0065(8) 0.087(6) Uani 0.5 1 d D . P A -1
H52 H 0.753191 0.544331 1.013994 0.104 Uiso 0.5 1 calc R U P A -1
C53 C 0.5887(15) 0.4645(15) 1.0540(8) 0.099(7) Uani 0.5 1 d D . P A -1
H53 H 0.639384 0.441396 1.093877 0.119 Uiso 0.5 1 calc R U P A -1

loop_
_atom_site_aniso_label
_atom_site_aniso_U_11
_atom_site_aniso_U_22
_atom_site_aniso_U_33
_atom_site_aniso_U_23
_atom_site_aniso_U_13
_atom_site_aniso_U_12
As1 0.01976(14) 0.02498(15) 0.02160(15) 0.00816(10) 0.00631(10) 0.00343(10)
Br1 0.02289(15) 0.04117(17) 0.02599(15) 0.00858(11) 0.00887(10) 0.00277(11)
Fe1 0.0242(2) 0.0253(2) 0.0288(2) 0.00194(16) 0.00866(17) 0.00250(16)
S1 0.0536(5) 0.0483(4) 0.0311(4) 0.0061(3) 0.0127(3) 0.0023(4)
N1 0.0230(11) 0.0308(11) 0.0219(11) 0.0006(9) 0.0042(8) 0.0012(8)
O3 0.0420(13) 0.0301(11) 0.0672(16) 0.0105(10) 0.0141(11) -0.0015(9)
O1 0.0469(14) 0.0376(12) 0.0773(19) 0.0178(12) 0.0161(13) 0.0183(11)
C30 0.0281(13) 0.0237(12) 0.0187(11) 0.0049(9) 0.0026(10) 0.0052(10)
O2 0.0495(15) 0.080(2) 0.0690(19) -0.0447(17) 0.0145(14) -0.0038(14)
C42 0.0187(12) 0.0358(13) 0.0250(13) 0.0150(10) 0.0026(10) 0.0010(10)
C35 0.0290(13) 0.0314(13) 0.0231(13) 0.0056(10) 0.0029(10) 0.0035(10)
C5 0.0239(13) 0.0324(13) 0.0281(13) -0.0005(11) 0.0041(10) -0.0025(10)
C6 0.0217(13) 0.0362(14) 0.0339(15) -0.0023(11) 0.0053(11) -0.0010(10)
C8 0.0241(12) 0.0370(14) 0.0196(12) 0.0029(10) 0.0041(10) 0.0001(10)
C7 0.0230(13) 0.0385(15) 0.0298(14) -0.0001(11) -0.0007(11) 0.0025(11)
C36 0.0199(12) 0.0343(13) 0.0248(13) 0.0127(10) 0.0058(10) 0.0038(10)
C43 0.0307(14) 0.0426(16) 0.0257(14) 0.0107(12) 0.0087(11) 0.0063(12)
C9 0.0256(13) 0.0393(14) 0.0214(12) 0.0009(11) 0.0019(10) 0.0033(11)
C00J 0.0369(15) 0.0352(14) 0.0245(13) 0.0074(11) -0.0064(11) -0.0043(12)
C45 0.0246(14) 0.0561(19) 0.0343(16) 0.0169(14) -0.0009(12) -0.0029(13)
C21 0.0257(13) 0.0377(15) 0.0338(15) 0.0045(12) 0.0022(11) 0.0071(11)
C31 0.0309(14) 0.0312(13) 0.0282(14) 0.0065(11) 0.0045(11) 0.0019(11)
C22 0.0270(13) 0.0315(13) 0.0340(15) 0.0061(11) 0.0009(11) 0.0037(10)
C46 0.0322(15) 0.0434(16) 0.0288(14) 0.0102(12) 0.0022(11) -0.0003(12)
C47 0.0278(13) 0.0352(14) 0.0282(14) 0.0083(11) 0.0046(11) 0.0026(11)
C37 0.0248(13) 0.0365(14) 0.0257(13) 0.0092(11) 0.0053(10) 0.0060(10)
C3 0.0312(14) 0.0291(13) 0.0381(16) 0.0011(11) 0.0086(12) -0.0022(11)
C32 0.0483(18) 0.0288(14) 0.0326(15) 0.0085(11) 0.0048(13) -0.0039(12)
C23 0.0279(14) 0.0416(16) 0.0339(15) 0.0038(12) 0.0095(11) 0.0046(12)
C14 0.0285(14) 0.0575(19) 0.0221(13) 0.0155(13) -0.0032(11) -0.0072(13)
C20 0.0438(17) 0.0327(14) 0.0273(14) 0.0041(11) -0.0080(12) 0.0009(12)
C44 0.0236(14) 0.0548(18) 0.0367(16) 0.0153(14) 0.0090(12) 0.0097(12)
C26 0.0261(14) 0.0420(16) 0.0419(17) -0.0053(13) 0.0039(12) 0.0014(12)
C28 0.0247(13) 0.0465(16) 0.0235(13) 0.0115(12) -0.0016(10) -0.0022(11)
C33 0.0550(19) 0.0263(13) 0.0324(15) 0.0076(11) 0.0007(13) 0.0092(13)
C10 0.0255(13) 0.0507(17) 0.0226(13) 0.0093(12) 0.0019(10) 0.0028(12)
C4 0.0271(14) 0.0360(14) 0.0379(16) 0.0052(12) 0.0092(12) -0.0021(11)
C24 0.0396(17) 0.0432(17) 0.0484(19) 0.0078(14) 0.0245(15) -0.0012(13)
C39 0.0251(14) 0.0547(18) 0.0285(14) 0.0202(13) 0.0074(11) 0.0017(12)
C41 0.0271(13) 0.0356(14) 0.0335(15) 0.0112(11) 0.0079(11) 0.0053(11)
C15 0.0449(18) 0.0496(18) 0.0292(15) 0.0197(13) -0.0078(13) -0.0129(14)
C38 0.0255(13) 0.0522(17) 0.0241(13) 0.0098(12) 0.0059(11) 0.0076(12)
C16 0.0515(19) 0.0392(16) 0.0255(14) 0.0110(12) -0.0088(13) -0.0074(14)
C34 0.0369(15) 0.0393(15) 0.0278(14) 0.0046(12) -0.0010(12) 0.0135(12)
C40 0.0332(15) 0.0426(16) 0.0385(16) 0.0216(13) 0.0081(13) 0.0011(12)
C1 0.0374(16) 0.0297(14) 0.0483(18) 0.0037(13) 0.0156(14) 0.0033(12)
C25 0.0337(16) 0.0388(16) 0.058(2) -0.0021(14) 0.0217(15) -0.0079(13)
C13 0.0313(15) 0.075(2) 0.0254(15) 0.0225(15) 0.0019(12) -0.0016(15)
C27 0.0274(13) 0.0384(15) 0.0231(13) 0.0113(11) -0.0023(10) -0.0016(11)
C19 0.063(2) 0.0361(16) 0.0313(16) 0.0005(13) -0.0069(15) 0.0092(15)
C11 0.0335(16) 0.064(2) 0.0284(15) 0.0100(14) 0.0056(12) 0.0116(14)
C12 0.0347(16) 0.085(3) 0.0236(15) 0.0134(16) 0.0089(12) 0.0067(16)
C18 0.092(3) 0.0317(16) 0.0331(17) 0.0051(13) -0.0146(18) 0.0074(17)
C2 0.0342(16) 0.0475(18) 0.054(2) -0.0087(16) 0.0155(15) 0.0017(14)
C29 0.061(2) 0.0488(19) 0.0357(17) 0.0006(14) 0.0062(16) -0.0043(16)
C17 0.085(3) 0.0356(16) 0.0302(17) 0.0125(13) -0.0101(17) -0.0059(17)
F1 0.065(4) 0.063(3) 0.143(6) -0.021(4) 0.031(4) -0.002(3)
C48 0.18(2) 0.058(8) 0.064(10) -0.017(7) 0.064(13) 0.004(11)
C49 0.073(8) 0.047(7) 0.079(10) -0.022(6) 0.028(8) 0.008(6)
C50 0.082(7) 0.060(9) 0.033(5) -0.016(5) -0.001(5) -0.001(6)
C51 0.070(6) 0.055(7) 0.058(8) -0.028(5) 0.020(6) -0.012(5)
C52 0.075(10) 0.067(9) 0.110(15) -0.052(10) -0.023(9) 0.023(7)
C53 0.19(2) 0.045(9) 0.057(10) -0.021(7) -0.008(11) 0.016(10)

loop_
_atom_type_symbol
_atom_type_description
_atom_type_scat_dispersion_real
_atom_type_scat_dispersion_imag
_atom_type_scat_source
C C 0.0181 0.0091 'International Tables Vol C Tables 4.2.6.8 and 6.1.1.4'
H H 0.0000 0.0000 'International Tables Vol C Tables 4.2.6.8 and 6.1.1.4'
As As -0.9300 1.0051 'International Tables Vol C Tables 4.2.6.8 and 6.1.1.4'
Br Br -0.6763 1.2805 'International Tables Vol C Tables 4.2.6.8 and 6.1.1.4'
F F 0.0727 0.0534 'International Tables Vol C Tables 4.2.6.8 and 6.1.1.4'
Fe Fe -1.1336 3.1974 'International Tables Vol C Tables 4.2.6.8 and 6.1.1.4'
N N 0.0311 0.0180 'International Tables Vol C Tables 4.2.6.8 and 6.1.1.4'
O O 0.0492 0.0322 'International Tables Vol C Tables 4.2.6.8 and 6.1.1.4'
S S 0.3331 0.5567 'International Tables Vol C Tables 4.2.6.8 and 6.1.1.4'

loop_
_geom_angle_atom_site_label_1
_geom_angle_atom_site_label_2
_geom_angle_atom_site_label_3
_geom_angle
_geom_angle_site_symmetry_1
_geom_angle_site_symmetry_3
_geom_angle_publ_flag
C30 As1 C36 105.16(11) . . ?
C30 As1 C42 101.00(11) . . ?
C36 As1 C42 98.94(11) . . ?
C30 As1 Fe1 111.48(8) . . ?
C36 As1 Fe1 117.30(9) . . ?
C42 As1 Fe1 120.63(8) . . ?
C1 Fe1 C2 91.52(17) . . ?
C1 Fe1 C3 90.29(14) . . ?
C2 Fe1 C3 88.32(14) . . ?
C1 Fe1 N1 173.82(12) . . ?
C2 Fe1 N1 87.84(14) . . ?
C3 Fe1 N1 83.55(11) . . ?
C1 Fe1 As1 91.76(11) . . ?
C2 Fe1 As1 176.68(13) . . ?
C3 Fe1 As1 92.22(9) . . ?
N1 Fe1 As1 88.97(6) . . ?
C1 Fe1 Br1 91.64(10) . . ?
C2 Fe1 Br1 90.46(11) . . ?
C3 Fe1 Br1 177.74(10) . . ?
N1 Fe1 Br1 94.51(6) . . ?
As1 Fe1 Br1 88.894(17) . . ?
C23 S1 C29 103.01(16) . . ?
C8 N1 C5 118.8(2) . . ?
C8 N1 Fe1 126.10(18) . . ?
C5 N1 Fe1 114.93(19) . . ?
C31 C30 C35 120.1(2) . . ?
C31 C30 As1 117.1(2) . . ?
C35 C30 As1 122.5(2) . . ?
C43 C42 C47 119.8(3) . . ?
C43 C42 As1 122.5(2) . . ?
C47 C42 As1 117.6(2) . . ?
C34 C35 C30 119.0(3) . . ?
C34 C35 H35 120.5 . . ?
C30 C35 H35 120.5 . . ?
N1 C5 C6 121.7(3) . . ?
N1 C5 C4 114.9(2) . . ?
C6 C5 C4 123.4(2) . . ?
C7 C6 C5 119.2(3) . . ?
C7 C6 H6 120.4 . . ?
C5 C6 H6 120.4 . . ?
N1 C8 C9 122.9(2) . . ?
N1 C8 H8 118.5 . . ?
C9 C8 H8 118.5 . . ?
C6 C7 C9 120.0(3) . . ?
C6 C7 H7 120.0 . . ?
C9 C7 H7 120.0 . . ?
C37 C36 C41 120.3(2) . . ?
C37 C36 As1 122.4(2) . . ?
C41 C36 As1 117.1(2) . . ?
C42 C43 C44 119.3(3) . . ?
C42 C43 H43 120.4 . . ?
C44 C43 H43 120.4 . . ?
C8 C9 C7 117.3(3) . . ?
C8 C9 C10 119.9(2) . . ?
C7 C9 C10 122.6(3) . . ?
C27 C00J C20 123.1(3) . . ?
C27 C00J C16 117.6(3) . . ?
C20 C00J C16 119.3(3) . . ?
C44 C45 C46 120.4(3) . . ?
C44 C45 H45 119.8 . . ?
C46 C45 H45 119.8 . . ?
C26 C21 C22 118.7(3) . . ?
C26 C21 C20 122.5(3) . . ?
C22 C21 C20 118.8(3) . . ?
C30 C31 C32 120.0(3) . . ?
C30 C31 H31 120.0 . . ?
C32 C31 H31 120.0 . . ?
C23 C22 C21 120.6(3) . . ?
C23 C22 H22 119.7 . . ?
C21 C22 H22 119.7 . . ?
C47 C46 C45 119.7(3) . . ?
C47 C46 H46 120.1 . . ?
C45 C46 H46 120.1 . . ?
C46 C47 C42 120.4(3) . . ?
C46 C47 H47 119.8 . . ?
C42 C47 H47 119.8 . . ?
C36 C37 C38 119.8(3) . . ?
C36 C37 H37 120.1 . . ?
C38 C37 H37 120.1 . . ?
O3 C3 C4 119.0(3) . . ?
O3 C3 Fe1 129.3(2) . . ?
C4 C3 Fe1 111.67(19) . . ?
C33 C32 C31 120.2(3) . . ?
C33 C32 H32 119.9 . . ?
C31 C32 H32 119.9 . . ?
C22 C23 C24 120.1(3) . . ?
C22 C23 S1 123.3(2) . . ?
C24 C23 S1 116.5(2) . . ?
C15 C14 C13 122.4(3) . . ?
C15 C14 C28 118.5(3) . . ?
C13 C14 C28 119.1(3) . . ?
C19 C20 C00J 119.7(3) . . ?
C19 C20 C21 118.6(3) . . ?
C00J C20 C21 121.7(3) . . ?
C45 C44 C43 120.4(3) . . ?
C45 C44 H44 119.8 . . ?
C43 C44 H44 119.8 . . ?
C25 C26 C21 120.5(3) . . ?
C25 C26 H26 119.8 . . ?
C21 C26 H26 119.8 . . ?
C27 C28 C14 118.7(3) . . ?
C27 C28 C10 122.8(3) . . ?
C14 C28 C10 118.4(3) . . ?
C32 C33 C34 119.9(3) . . ?
C32 C33 H33 120.0 . . ?
C34 C33 H33 120.0 . . ?
C11 C10 C28 119.8(3) . . ?
C11 C10 C9 118.5(3) . . ?
C28 C10 C9 121.7(3) . . ?
C5 C4 C3 111.3(2) . . ?
C5 C4 H4A 109.4 . . ?
C3 C4 H4A 109.4 . . ?
C5 C4 H4B 109.4 . . ?
C3 C4 H4B 109.4 . . ?
H4A C4 H4B 108.0 . . ?
C25 C24 C23 119.5(3) . . ?
C25 C24 H24 120.2 . . ?
C23 C24 H24 120.2 . . ?
C40 C39 C38 120.3(3) . . ?
C40 C39 H39 119.8 . . ?
C38 C39 H39 119.8 . . ?
C40 C41 C36 119.7(3) . . ?
C40 C41 H41 120.2 . . ?
C36 C41 H41 120.2 . . ?
C16 C15 C14 122.6(3) . . ?
C16 C15 H15 118.7 . . ?
C14 C15 H15 118.7 . . ?
C37 C38 C39 120.1(3) . . ?
C37 C38 H38 120.0 . . ?
C39 C38 H38 120.0 . . ?
C15 C16 C17 122.7(3) . . ?
C15 C16 C00J 119.5(3) . . ?
C17 C16 C00J 117.8(3) . . ?
C33 C34 C35 120.7(3) . . ?
C33 C34 H34 119.6 . . ?
C35 C34 H34 119.6 . . ?
C39 C40 C41 119.9(3) . . ?
C39 C40 H40 120.1 . . ?
C41 C40 H40 120.1 . . ?
O1 C1 Fe1 178.0(3) . . ?
C26 C25 C24 120.6(3) . . ?
C26 C25 H25 119.7 . . ?
C24 C25 H25 119.7 . . ?
C12 C13 C14 120.9(3) . . ?
C12 C13 H13 119.5 . . ?
C14 C13 H13 119.5 . . ?
C28 C27 C00J 122.8(3) . . ?
C28 C27 H27 118.6 . . ?
C00J C27 H27 118.6 . . ?
C20 C19 C18 121.1(4) . . ?
C20 C19 H19 119.4 . . ?
C18 C19 H19 119.4 . . ?
C10 C11 C12 121.1(3) . . ?
C10 C11 H11 119.4 . . ?
C12 C11 H11 119.4 . . ?
C13 C12 C11 120.6(3) . . ?
C13 C12 H12 119.7 . . ?
C11 C12 H12 119.7 . . ?
C17 C18 C19 120.7(3) . . ?
C17 C18 H18 119.7 . . ?
C19 C18 H18 119.7 . . ?
O2 C2 Fe1 178.6(3) . . ?
S1 C29 H29A 109.5 . . ?
S1 C29 H29B 109.5 . . ?
H29A C29 H29B 109.5 . . ?
S1 C29 H29C 109.5 . . ?
H29A C29 H29C 109.5 . . ?
H29B C29 H29C 109.5 . . ?
C18 C17 C16 121.3(3) . . ?
C18 C17 H17 119.4 . . ?
C16 C17 H17 119.4 . . ?
C49 C48 C53 119.1(9) . . ?
C49 C48 H48 120.5 . . ?
C53 C48 H48 120.5 . . ?
F1 C49 C48 120.3(8) . . ?
F1 C49 C50 118.2(8) . . ?
C48 C49 C50 121.5(8) . . ?
C51 C50 C49 119.2(8) . . ?
C51 C50 H50 120.4 . . ?
C49 C50 H50 120.4 . . ?
C52 C51 C50 119.4(9) . . ?
C52 C51 H51 120.3 . . ?
C50 C51 H51 120.3 . . ?
C51 C52 C53 121.2(9) . . ?
C51 C52 H52 119.4 . . ?
C53 C52 H52 119.4 . . ?
C52 C53 C48 119.7(9) . . ?
C52 C53 H53 120.2 . . ?
C48 C53 H53 120.2 . . ?

loop_
_geom_bond_atom_site_label_1
_geom_bond_atom_site_label_2
_geom_bond_distance
_geom_bond_site_symmetry_2
_geom_bond_publ_flag
As1 C30 1.945(2) . ?
As1 C36 1.956(3) . ?
As1 C42 1.956(3) . ?
As1 Fe1 2.4050(5) . ?
Br1 Fe1 2.5482(5) . ?
Fe1 C1 1.776(3) . ?
Fe1 C2 1.792(4) . ?
Fe1 C3 1.942(3) . ?
Fe1 N1 2.036(2) . ?
S1 C23 1.765(3) . ?
S1 C29 1.790(4) . ?
N1 C8 1.349(4) . ?
N1 C5 1.352(3) . ?
O3 C3 1.204(4) . ?
O1 C1 1.139(4) . ?
C30 C31 1.388(4) . ?
C30 C35 1.391(4) . ?
O2 C2 1.108(4) . ?
C42 C43 1.390(4) . ?
C42 C47 1.396(4) . ?
C35 C34 1.389(4) . ?
C35 H35 0.9500 . ?
C5 C6 1.380(4) . ?
C5 C4 1.490(4) . ?
C6 C7 1.378(4) . ?
C6 H6 0.9500 . ?
C8 C9 1.387(4) . ?
C8 H8 0.9500 . ?
C7 C9 1.401(4) . ?
C7 H7 0.9500 . ?
C36 C37 1.383(4) . ?
C36 C41 1.396(4) . ?
C43 C44 1.394(4) . ?
C43 H43 0.9500 . ?
C9 C10 1.490(4) . ?
C00J C27 1.409(4) . ?
C00J C20 1.435(5) . ?
C00J C16 1.438(4) . ?
C45 C44 1.379(5) . ?
C45 C46 1.386(5) . ?
C45 H45 0.9500 . ?
C21 C26 1.397(4) . ?
C21 C22 1.402(4) . ?
C21 C20 1.479(4) . ?
C31 C32 1.389(4) . ?
C31 H31 0.9500 . ?
C22 C23 1.381(4) . ?
C22 H22 0.9500 . ?
C46 C47 1.378(4) . ?
C46 H46 0.9500 . ?
C47 H47 0.9500 . ?
C37 C38 1.386(4) . ?
C37 H37 0.9500 . ?
C3 C4 1.532(4) . ?
C32 C33 1.371(5) . ?
C32 H32 0.9500 . ?
C23 C24 1.394(5) . ?
C14 C15 1.396(5) . ?
C14 C13 1.430(5) . ?
C14 C28 1.439(4) . ?
C20 C19 1.369(5) . ?
C44 H44 0.9500 . ?
C26 C25 1.380(5) . ?
C26 H26 0.9500 . ?
C28 C27 1.392(4) . ?
C28 C10 1.444(5) . ?
C33 C34 1.387(5) . ?
C33 H33 0.9500 . ?
C10 C11 1.366(4) . ?
C4 H4A 0.9900 . ?
C4 H4B 0.9900 . ?
C24 C25 1.388(5) . ?
C24 H24 0.9500 . ?
C39 C40 1.382(5) . ?
C39 C38 1.388(5) . ?
C39 H39 0.9500 . ?
C41 C40 1.389(4) . ?
C41 H41 0.9500 . ?
C15 C16 1.387(5) . ?
C15 H15 0.9500 . ?
C38 H38 0.9500 . ?
C16 C17 1.433(5) . ?
C34 H34 0.9500 . ?
C40 H40 0.9500 . ?
C25 H25 0.9500 . ?
C13 C12 1.346(6) . ?
C13 H13 0.9500 . ?
C27 H27 0.9500 . ?
C19 C18 1.411(5) . ?
C19 H19 0.9500 . ?
C11 C12 1.431(5) . ?
C11 H11 0.9500 . ?
C12 H12 0.9500 . ?
C18 C17 1.354(6) . ?
C18 H18 0.9500 . ?
C29 H29A 0.9800 . ?
C29 H29B 0.9800 . ?
C29 H29C 0.9800 . ?
C17 H17 0.9500 . ?
F1 C49 1.322(8) . ?
C48 C49 1.362(8) . ?
C48 C53 1.377(9) . ?
C48 H48 0.9500 . ?
C49 C50 1.379(8) . ?
C50 C51 1.377(8) . ?
C50 H50 0.9500 . ?
C51 C52 1.364(9) . ?
C51 H51 0.9500 . ?
C52 C53 1.374(9) . ?
C52 H52 0.9500 . ?
C53 H53 0.9500 . ?

loop_
_geom_torsion_atom_site_label_1
_geom_torsion_atom_site_label_2
_geom_torsion_atom_site_label_3
_geom_torsion_atom_site_label_4
_geom_torsion
_geom_torsion_site_symmetry_1
_geom_torsion_site_symmetry_2
_geom_torsion_site_symmetry_3
_geom_torsion_site_symmetry_4
_geom_torsion_publ_flag
C31 C30 C35 C34 -0.1(4) . . . . ?
As1 C30 C35 C34 -173.8(2) . . . . ?
C8 N1 C5 C6 0.1(4) . . . . ?
Fe1 N1 C5 C6 -175.4(2) . . . . ?
C8 N1 C5 C4 -179.7(2) . . . . ?
Fe1 N1 C5 C4 4.7(3) . . . . ?
N1 C5 C6 C7 1.6(4) . . . . ?
C4 C5 C6 C7 -178.6(3) . . . . ?
C5 N1 C8 C9 -1.4(4) . . . . ?
Fe1 N1 C8 C9 173.5(2) . . . . ?
C5 C6 C7 C9 -1.9(4) . . . . ?
C47 C42 C43 C44 0.1(4) . . . . ?
As1 C42 C43 C44 -177.4(2) . . . . ?
N1 C8 C9 C7 1.0(4) . . . . ?
N1 C8 C9 C10 -174.6(3) . . . . ?
C6 C7 C9 C8 0.7(4) . . . . ?
C6 C7 C9 C10 176.2(3) . . . . ?
C35 C30 C31 C32 0.1(4) . . . . ?
As1 C30 C31 C32 174.1(2) . . . . ?
C26 C21 C22 C23 -0.9(4) . . . . ?
C20 C21 C22 C23 178.2(3) . . . . ?
C44 C45 C46 C47 -0.4(5) . . . . ?
C45 C46 C47 C42 0.1(4) . . . . ?
C43 C42 C47 C46 0.1(4) . . . . ?
As1 C42 C47 C46 177.6(2) . . . . ?
C41 C36 C37 C38 -0.3(4) . . . . ?
As1 C36 C37 C38 -174.9(2) . . . . ?
C30 C31 C32 C33 0.2(5) . . . . ?
C21 C22 C23 C24 2.2(5) . . . . ?
C21 C22 C23 S1 179.5(2) . . . . ?
C29 S1 C23 C22 10.9(3) . . . . ?
C29 S1 C23 C24 -171.7(3) . . . . ?
C27 C00J C20 C19 -178.8(3) . . . . ?
C16 C00J C20 C19 1.6(4) . . . . ?
C27 C00J C20 C21 1.1(5) . . . . ?
C16 C00J C20 C21 -178.5(3) . . . . ?
C26 C21 C20 C19 127.4(3) . . . . ?
C22 C21 C20 C19 -51.7(4) . . . . ?
C26 C21 C20 C00J -52.5(4) . . . . ?
C22 C21 C20 C00J 128.4(3) . . . . ?
C46 C45 C44 C43 0.5(5) . . . . ?
C42 C43 C44 C45 -0.3(4) . . . . ?
C22 C21 C26 C25 -1.7(4) . . . . ?
C20 C21 C26 C25 179.2(3) . . . . ?
C15 C14 C28 C27 -1.9(4) . . . . ?
C13 C14 C28 C27 178.2(3) . . . . ?
C15 C14 C28 C10 178.9(3) . . . . ?
C13 C14 C28 C10 -0.9(4) . . . . ?
C31 C32 C33 C34 -0.6(5) . . . . ?
C27 C28 C10 C11 -178.7(3) . . . . ?
C14 C28 C10 C11 0.4(4) . . . . ?
C27 C28 C10 C9 4.0(4) . . . . ?
C14 C28 C10 C9 -176.8(3) . . . . ?
C8 C9 C10 C11 47.2(4) . . . . ?
C7 C9 C10 C11 -128.2(3) . . . . ?
C8 C9 C10 C28 -135.6(3) . . . . ?
C7 C9 C10 C28 49.1(4) . . . . ?
N1 C5 C4 C3 -16.7(4) . . . . ?
C6 C5 C4 C3 163.5(3) . . . . ?
O3 C3 C4 C5 -159.3(3) . . . . ?
Fe1 C3 C4 C5 21.2(3) . . . . ?
C22 C23 C24 C25 -0.8(5) . . . . ?
S1 C23 C24 C25 -178.3(3) . . . . ?
C37 C36 C41 C40 0.5(4) . . . . ?
As1 C36 C41 C40 175.5(2) . . . . ?
C13 C14 C15 C16 177.6(3) . . . . ?
C28 C14 C15 C16 -2.3(5) . . . . ?
C36 C37 C38 C39 -0.6(4) . . . . ?
C40 C39 C38 C37 1.1(5) . . . . ?
C14 C15 C16 C17 -177.2(3) . . . . ?
C14 C15 C16 C00J 2.2(5) . . . . ?
C27 C00J C16 C15 2.0(4) . . . . ?
C20 C00J C16 C15 -178.4(3) . . . . ?
C27 C00J C16 C17 -178.6(3) . . . . ?
C20 C00J C16 C17 1.1(4) . . . . ?
C32 C33 C34 C35 0.5(5) . . . . ?
C30 C35 C34 C33 -0.2(4) . . . . ?
C38 C39 C40 C41 -0.9(5) . . . . ?
C36 C41 C40 C39 0.0(5) . . . . ?
C21 C26 C25 C24 3.1(5) . . . . ?
C23 C24 C25 C26 -1.9(5) . . . . ?
C15 C14 C13 C12 -179.3(3) . . . . ?
C28 C14 C13 C12 0.5(5) . . . . ?
C14 C28 C27 C00J 6.3(4) . . . . ?
C10 C28 C27 C00J -174.6(3) . . . . ?
C20 C00J C27 C28 174.1(3) . . . . ?
C16 C00J C27 C28 -6.3(4) . . . . ?
C00J C20 C19 C18 -2.6(5) . . . . ?
C21 C20 C19 C18 177.5(3) . . . . ?
C28 C10 C11 C12 0.6(5) . . . . ?
C9 C10 C11 C12 177.9(3) . . . . ?
C14 C13 C12 C11 0.4(5) . . . . ?
C10 C11 C12 C13 -1.0(5) . . . . ?
C20 C19 C18 C17 0.8(6) . . . . ?
C19 C18 C17 C16 2.1(6) . . . . ?
C15 C16 C17 C18 176.5(3) . . . . ?
C00J C16 C17 C18 -2.9(5) . . . . ?
C53 C48 C49 F1 179.9(3) . . . . ?
C53 C48 C49 C50 -0.2(4) . . . . ?
F1 C49 C50 C51 -179.9(4) . . . . ?
C48 C49 C50 C51 0.2(7) . . . . ?
C49 C50 C51 C52 -0.2(9) . . . . ?
C50 C51 C52 C53 0.2(9) . . . . ?
C51 C52 C53 C48 -0.2(9) . . . . ?
C49 C48 C53 C52 0.2(7) . . . . ?
